data_7720487
loop_
_publ_author_name
'Pattnaik, Archana Kumari'
'Behera, Gobinda Chandra'

_publ_section_title
;
 From discrete to polymeric assemblies: exploring supramolecular
 structural diversity in transition metal phosphinates with N-donor
 ligands.
;
_journal_issue 2
_journal_name_full 'Dalton transactions (Cambridge, England : 2003)'
_journal_page_first 694
_journal_page_last 709
_journal_paper_doi 10.1039/d5dt01622c
_journal_volume 55
_journal_year 2026
_chemical_formula_sum 'C34 H29 Cl Cu2 N2 O9 P2'
_chemical_formula_weight 834.06
_space_group_crystal_system monoclinic
_space_group_IT_number 15
_space_group_name_Hall '-C 2yc'
_space_group_name_H-M_alt 'C 1 2/c 1'
_atom_sites_solution_hydrogens mixed
_audit_creation_method SHELXL-2018/3
_audit_update_record
;
2025-09-10 deposited with the CCDC.	2025-12-01 downloaded from the CCDC.
;
_cell_angle_alpha 90
_cell_angle_beta 113.557(4)
_cell_angle_gamma 90
_cell_formula_units_Z 8
_cell_length_a 25.424(3)
_cell_length_b 11.3058(14)
_cell_length_c 25.572(3)
_cell_measurement_reflns_used 9155
_cell_measurement_temperature 293(2)
_cell_measurement_theta_max 28.38
_cell_measurement_theta_min 2.41
_cell_volume 6737.8(14)
_computing_cell_refinement 'Bruker SAINT'
_computing_data_collection 'Bruker APEX2'
_computing_data_reduction 'Bruker SAINT'
_computing_molecular_graphics 'Bruker SHELXTL'
_computing_publication_material 'Bruker SHELXTL'
_computing_structure_refinement 'SHELXL-2018/3 (Sheldrick, 2018)'
_computing_structure_solution 'SHELXT 2014/5 (Sheldrick, 2014)'
_diffrn_ambient_temperature 293(2)
_diffrn_measured_fraction_theta_full 0.999
_diffrn_measured_fraction_theta_max 0.979
_diffrn_measurement_device_type 'Bruker APEX-II CCD'
_diffrn_measurement_method '\f and \w scans'
_diffrn_radiation_type MoK\a
_diffrn_radiation_wavelength 0.71073
_diffrn_reflns_av_R_equivalents 0.0696
_diffrn_reflns_av_unetI/netI 0.0426
_diffrn_reflns_Laue_measured_fraction_full 0.999
_diffrn_reflns_Laue_measured_fraction_max 0.979
_diffrn_reflns_limit_h_max 29
_diffrn_reflns_limit_h_min -34
_diffrn_reflns_limit_k_max 15
_diffrn_reflns_limit_k_min -15
_diffrn_reflns_limit_l_max 34
_diffrn_reflns_limit_l_min -33
_diffrn_reflns_number 56626
_diffrn_reflns_point_group_measured_fraction_full 0.999
_diffrn_reflns_point_group_measured_fraction_max 0.979
_diffrn_reflns_theta_full 25.242
_diffrn_reflns_theta_max 28.756
_diffrn_reflns_theta_min 2.002
_exptl_absorpt_coefficient_mu 1.496
_exptl_absorpt_correction_type none
_exptl_crystal_colour blue
_exptl_crystal_density_diffrn 1.644
_exptl_crystal_description rod
_exptl_crystal_F_000 3392
_exptl_crystal_size_max 0.25
_exptl_crystal_size_mid 0.20
_exptl_crystal_size_min 0.14
_refine_diff_density_max 0.604
_refine_diff_density_min -0.481
_refine_diff_density_rms 0.077
_refine_ls_extinction_method none
_refine_ls_goodness_of_fit_ref 1.036
_refine_ls_hydrogen_treatment mixed
_refine_ls_matrix_type full
_refine_ls_number_parameters 455
_refine_ls_number_reflns 8575
_refine_ls_number_restraints 0
_refine_ls_restrained_S_all 1.036
_refine_ls_R_factor_all 0.0476
_refine_ls_R_factor_gt 0.0335
_refine_ls_shift/su_max 0.003
_refine_ls_shift/su_mean 0.000
_refine_ls_structure_factor_coef Fsqd
_refine_ls_weighting_details 'w=1/[\s^2^(Fo^2^)+(0.0299P)^2^+13.2372P] where P=(Fo^2^+2Fc^2^)/3'
_refine_ls_weighting_scheme calc
_refine_ls_wR_factor_gt 0.0793
_refine_ls_wR_factor_ref 0.0878
_reflns_Friedel_coverage 0.000
_reflns_number_gt 7079
_reflns_number_total 8575
_reflns_threshold_expression 'I > 2\s(I)'
_cod_data_source_file d5dt01622c2.cif
_cod_data_source_block 6_a
_cod_original_sg_symbol_H-M 'C 2/c'
_cod_database_code 7720487
_shelx_shelxl_version_number 2018/3
_shelx_space_group_comment
;
The symmetry employed for this shelxl refinement is uniquely defined
by the following loop, which should always be used as a source of
symmetry information in preference to the above space-group names.
They are only intended as comments.
;

loop_
_space_group_symop_operation_xyz
'x, y, z'
'-x, y, -z+1/2'
'x+1/2, y+1/2, z'
'-x+1/2, y+1/2, -z+1/2'
'-x, -y, -z'
'x, -y, z-1/2'
'-x+1/2, -y+1/2, -z'
'x+1/2, -y+1/2, z-1/2'

loop_
_atom_site_label
_atom_site_type_symbol
_atom_site_fract_x
_atom_site_fract_y
_atom_site_fract_z
_atom_site_U_iso_or_equiv
_atom_site_adp_type
_atom_site_occupancy
_atom_site_site_symmetry_order
_atom_site_calc_flag
_atom_site_refinement_flags_posn
_atom_site_refinement_flags_adp
_atom_site_refinement_flags_occupancy
_atom_site_disorder_assembly
_atom_site_disorder_group
Cu1 Cu 0.41067(2) 0.68375(2) 0.67532(2) 0.01930(7) Uani 1 1 d . . . . .
Cl1 Cl 0.66490(3) 1.12065(7) 0.81199(4) 0.04707(18) Uani 1 1 d . . . . .
P1 P 0.40275(2) 0.86291(5) 0.57903(2) 0.01987(12) Uani 1 1 d . . . . .
O1 O 0.45294(6) 0.93368(14) 0.61927(6) 0.0230(3) Uani 1 1 d . . . . .
N1 N 0.57572(7) 0.92528(16) 0.67834(8) 0.0211(4) Uani 1 1 d . . . . .
C1 C 0.50346(10) 0.44983(19) 0.83142(10) 0.0237(4) Uani 1 1 d . . . . .
N2 N 0.83123(8) 1.12600(17) 0.66143(8) 0.0249(4) Uani 1 1 d . . . . .
Cu2 Cu 0.50715(2) 0.88465(2) 0.69551(2) 0.01713(7) Uani 1 1 d . . . . .
P2 P 0.46801(2) 0.58758(5) 0.80578(2) 0.01805(11) Uani 1 1 d . . . . .
O2 O 0.37772(6) 0.76979(15) 0.60481(7) 0.0274(4) Uani 1 1 d . . . . .
C2 C 0.55330(11) 0.4463(2) 0.88076(12) 0.0358(6) Uani 1 1 d . . . . .
H2 H 0.568732 0.515806 0.900366 0.043 Uiso 1 1 calc R U . . .
O3 O 0.60480(11) 1.1027(3) 0.78919(16) 0.0990(12) Uani 1 1 d . . . . .
C3 C 0.58009(13) 0.3388(3) 0.90079(15) 0.0510(8) Uani 1 1 d . . . . .
H3 H 0.613522 0.336152 0.933894 0.061 Uiso 1 1 calc R U . . .
O4 O 0.55461(7) 0.86136(15) 0.77666(7) 0.0198(3) Uani 1 1 d . . . . .
H4A H 0.5727(13) 0.907(3) 0.7865(13) 0.036(9) Uiso 1 1 d . . . . .
C4 C 0.55731(16) 0.2365(3) 0.87183(16) 0.0559(9) Uani 1 1 d . . . . .
H4 H 0.575826 0.164783 0.884940 0.067 Uiso 1 1 calc R U . . .
O5 O 0.51147(6) 0.68684(12) 0.82914(6) 0.0199(3) Uani 1 1 d . . . . .
C5 C 0.50767(17) 0.2392(2) 0.82391(15) 0.0544(9) Uani 1 1 d . . . . .
H5 H 0.492194 0.169103 0.805005 0.065 Uiso 1 1 calc R U . . .
C6 C 0.48010(14) 0.3453(2) 0.80312(12) 0.0379(6) Uani 1 1 d . . . . .
H6 H 0.446203 0.346667 0.770470 0.045 Uiso 1 1 calc R U . . .
O6 O 0.43659(6) 0.58223(14) 0.74197(6) 0.0236(3) Uani 1 1 d . . . . .
C7 C 0.42915(11) 0.6565(3) 0.88877(12) 0.0375(6) Uani 1 1 d . . . . .
H7 H 0.465782 0.686854 0.908553 0.045 Uiso 1 1 calc R U . . .
O7 O 0.68270(12) 1.1943(2) 0.86069(12) 0.0774(8) Uani 1 1 d . . . . .
C8 C 0.38799(13) 0.6673(3) 0.91166(14) 0.0484(8) Uani 1 1 d . . . . .
H8 H 0.397332 0.704536 0.946660 0.058 Uiso 1 1 calc R U . . .
O8 O 0.68315(15) 1.1695(3) 0.77113(13) 0.0892(9) Uani 1 1 d . . . . .
C9 C 0.33377(13) 0.6233(3) 0.88275(14) 0.0466(7) Uani 1 1 d . . . . .
H9 H 0.306044 0.632303 0.897588 0.056 Uiso 1 1 calc R U . . .
O9 O 0.69175(14) 1.0071(2) 0.82764(14) 0.0845(9) Uani 1 1 d . . . . .
C10 C 0.32073(12) 0.5662(3) 0.83207(14) 0.0521(8) Uani 1 1 d . . . . .
H10 H 0.284161 0.535132 0.812664 0.062 Uiso 1 1 calc R U . . .
C11 C 0.36158(11) 0.5541(3) 0.80938(12) 0.0434(7) Uani 1 1 d . . . . .
H11 H 0.352355 0.514014 0.775097 0.052 Uiso 1 1 calc R U . . .
C12 C 0.41601(9) 0.6011(2) 0.83714(10) 0.0242(4) Uani 1 1 d . . . . .
C14 C 0.29006(12) 0.9407(3) 0.53543(16) 0.0608(10) Uani 1 1 d . . . . .
H14 H 0.283077 0.877832 0.555215 0.073 Uiso 1 1 calc R U . . .
C13 C 0.34475(9) 0.9600(2) 0.53865(9) 0.0248(5) Uani 1 1 d . . . . .
C15 C 0.24536(14) 1.0143(4) 0.50295(18) 0.0717(12) Uani 1 1 d . . . . .
H15 H 0.208537 0.999898 0.500807 0.086 Uiso 1 1 calc R U . . .
C17 C 0.30850(14) 1.1269(3) 0.47693(15) 0.0560(9) Uani 1 1 d . . . . .
H17 H 0.315282 1.190360 0.457347 0.067 Uiso 1 1 calc R U . . .
C16 C 0.25485(13) 1.1079(3) 0.47404(13) 0.0491(8) Uani 1 1 d . . . . .
H16 H 0.224878 1.157857 0.452689 0.059 Uiso 1 1 calc R U . . .
C19 C 0.42427(11) 0.7956(2) 0.52658(10) 0.0287(5) Uani 1 1 d . . . . .
C18 C 0.35335(12) 1.0533(3) 0.50852(14) 0.0453(7) Uani 1 1 d . . . . .
H18 H 0.389762 1.067010 0.509395 0.054 Uiso 1 1 calc R U . . .
C20 C 0.39555(16) 0.6994(3) 0.49613(15) 0.0555(9) Uani 1 1 d . . . . .
H20 H 0.364887 0.667905 0.502610 0.067 Uiso 1 1 calc R U . . .
C21 C 0.4121(2) 0.6478(4) 0.45520(18) 0.0801(13) Uani 1 1 d . . . . .
H21 H 0.392275 0.582772 0.434329 0.096 Uiso 1 1 calc R U . . .
C22 C 0.45754(19) 0.6935(4) 0.44602(16) 0.0667(11) Uani 1 1 d . . . . .
H22 H 0.468938 0.658124 0.419400 0.080 Uiso 1 1 calc R U . . .
C23 C 0.48595(14) 0.7892(3) 0.47509(12) 0.0485(8) Uani 1 1 d . . . . .
H23 H 0.516483 0.820274 0.468262 0.058 Uiso 1 1 calc R U . . .
C24 C 0.46939(11) 0.8409(3) 0.51522(11) 0.0360(6) Uani 1 1 d . . . . .
H24 H 0.488892 0.907305 0.534977 0.043 Uiso 1 1 calc R U . . .
C25 C 0.57406(9) 1.0126(2) 0.64241(10) 0.0259(5) Uani 1 1 d . . . . .
H25 H 0.539065 1.049044 0.621735 0.031 Uiso 1 1 calc R U . . .
C26 C 0.62640(9) 0.8715(2) 0.70600(10) 0.0239(4) Uani 1 1 d . . . . .
H26 H 0.628264 0.809784 0.730733 0.029 Uiso 1 1 calc R U . . .
C27 C 0.62191(10) 1.0509(2) 0.63468(11) 0.0310(5) Uani 1 1 d . . . . .
H27 H 0.618943 1.112779 0.609705 0.037 Uiso 1 1 calc R U . . .
C28 C 0.67575(9) 0.9032(2) 0.69956(10) 0.0263(5) Uani 1 1 d . . . . .
H28 H 0.709706 0.862022 0.718816 0.032 Uiso 1 1 calc R U . . .
C29 C 0.67444(9) 0.9970(2) 0.66417(10) 0.0240(4) Uani 1 1 d . . . . .
C30 C 0.72798(9) 1.0409(2) 0.66069(10) 0.0250(5) Uani 1 1 d . . . . .
C31 C 0.73701(10) 1.1614(2) 0.65693(12) 0.0353(6) Uani 1 1 d . . . . .
H31 H 0.708474 1.215415 0.654280 0.042 Uiso 1 1 calc R U . . .
C32 C 0.78878(10) 1.2005(2) 0.65716(12) 0.0332(6) Uani 1 1 d . . . . .
H32 H 0.794196 1.281152 0.654242 0.040 Uiso 1 1 calc R U . . .
C33 C 0.82201(9) 1.0102(2) 0.66331(10) 0.0258(5) Uani 1 1 d . . . . .
H33 H 0.850878 0.957997 0.664923 0.031 Uiso 1 1 calc R U . . .
C34 C 0.77154(9) 0.9645(2) 0.66298(10) 0.0264(5) Uani 1 1 d . . . . .
H34 H 0.766778 0.883108 0.664279 0.032 Uiso 1 1 calc R U . . .

loop_
_atom_site_aniso_label
_atom_site_aniso_U_11
_atom_site_aniso_U_22
_atom_site_aniso_U_33
_atom_site_aniso_U_23
_atom_site_aniso_U_13
_atom_site_aniso_U_12
Cu1 0.01204(12) 0.02399(13) 0.02136(13) 0.00502(10) 0.00615(10) -0.00289(9)
Cl1 0.0423(4) 0.0459(4) 0.0573(5) -0.0196(3) 0.0244(3) -0.0116(3)
P1 0.0164(2) 0.0236(3) 0.0179(3) 0.0037(2) 0.0051(2) -0.0022(2)
O1 0.0199(7) 0.0260(8) 0.0200(7) 0.0032(6) 0.0045(6) -0.0049(6)
N1 0.0155(8) 0.0257(9) 0.0231(9) -0.0012(7) 0.0089(7) -0.0046(7)
C1 0.0288(11) 0.0199(10) 0.0285(11) 0.0058(9) 0.0179(10) 0.0018(9)
N2 0.0155(8) 0.0313(10) 0.0274(10) 0.0088(8) 0.0081(7) -0.0037(7)
Cu2 0.01299(12) 0.02103(13) 0.01807(13) 0.00078(9) 0.00693(10) -0.00272(9)
P2 0.0155(2) 0.0178(2) 0.0214(3) 0.0025(2) 0.0080(2) -0.00048(19)
O2 0.0183(7) 0.0337(9) 0.0259(8) 0.0109(7) 0.0043(6) -0.0062(6)
C2 0.0281(12) 0.0341(13) 0.0425(15) 0.0130(11) 0.0111(11) 0.0043(10)
O3 0.0445(15) 0.118(3) 0.130(3) -0.067(2) 0.0302(17) -0.0248(16)
C3 0.0364(15) 0.0550(19) 0.062(2) 0.0306(16) 0.0196(15) 0.0179(14)
O4 0.0146(7) 0.0243(8) 0.0209(8) -0.0026(6) 0.0073(6) -0.0044(6)
C4 0.078(2) 0.0354(16) 0.075(2) 0.0270(16) 0.053(2) 0.0278(16)
O5 0.0151(7) 0.0181(7) 0.0274(8) -0.0002(6) 0.0097(6) -0.0002(5)
C5 0.099(3) 0.0222(13) 0.060(2) 0.0045(13) 0.051(2) 0.0074(15)
C6 0.0602(18) 0.0228(11) 0.0346(14) 0.0008(10) 0.0232(13) -0.0018(12)
O6 0.0195(7) 0.0267(8) 0.0227(8) 0.0039(6) 0.0066(6) -0.0041(6)
C7 0.0293(13) 0.0447(15) 0.0428(15) -0.0164(12) 0.0189(12) -0.0105(11)
O7 0.0816(19) 0.0734(18) 0.0777(18) -0.0456(15) 0.0323(16) -0.0293(15)
C8 0.0479(17) 0.061(2) 0.0470(17) -0.0214(15) 0.0303(15) -0.0086(15)
O8 0.119(3) 0.082(2) 0.085(2) 0.0054(17) 0.060(2) -0.0115(19)
C9 0.0375(15) 0.0593(19) 0.0569(19) -0.0038(15) 0.0336(15) -0.0005(14)
O9 0.115(2) 0.0525(16) 0.095(2) 0.0009(15) 0.051(2) 0.0091(16)
C10 0.0259(14) 0.082(2) 0.0527(19) -0.0126(17) 0.0202(13) -0.0158(15)
C11 0.0266(13) 0.072(2) 0.0351(14) -0.0130(14) 0.0156(11) -0.0154(13)
C12 0.0204(10) 0.0260(11) 0.0278(11) 0.0025(9) 0.0114(9) 0.0005(8)
C14 0.0290(15) 0.080(2) 0.074(2) 0.047(2) 0.0213(15) 0.0159(15)
C13 0.0220(11) 0.0283(11) 0.0196(10) 0.0017(9) 0.0036(8) 0.0000(9)
C15 0.0296(16) 0.097(3) 0.087(3) 0.047(2) 0.0214(17) 0.0221(18)
C17 0.0499(19) 0.0384(16) 0.063(2) 0.0238(15) 0.0049(16) 0.0017(14)
C16 0.0419(16) 0.0507(18) 0.0417(17) 0.0061(14) 0.0032(13) 0.0186(14)
C19 0.0323(12) 0.0283(12) 0.0241(11) 0.0021(9) 0.0099(10) 0.0029(10)
C18 0.0288(13) 0.0399(15) 0.0580(19) 0.0201(14) 0.0076(13) -0.0027(11)
C20 0.074(2) 0.0418(17) 0.059(2) -0.0180(15) 0.0353(19) -0.0211(16)
C21 0.123(4) 0.051(2) 0.076(3) -0.034(2) 0.050(3) -0.016(2)
C22 0.092(3) 0.068(2) 0.053(2) 0.0004(18) 0.043(2) 0.025(2)
C23 0.0482(17) 0.068(2) 0.0343(15) 0.0123(15) 0.0220(14) 0.0199(16)
C24 0.0327(13) 0.0481(15) 0.0282(13) 0.0057(11) 0.0134(11) 0.0053(12)
C25 0.0151(10) 0.0331(12) 0.0282(12) 0.0081(10) 0.0071(9) -0.0017(9)
C26 0.0193(10) 0.0255(11) 0.0283(11) 0.0039(9) 0.0110(9) -0.0021(8)
C27 0.0219(11) 0.0361(13) 0.0351(13) 0.0134(11) 0.0114(10) -0.0028(10)
C28 0.0165(10) 0.0297(12) 0.0323(12) 0.0045(10) 0.0093(9) -0.0005(8)
C29 0.0165(10) 0.0302(11) 0.0258(11) 0.0008(9) 0.0090(9) -0.0065(8)
C30 0.0169(10) 0.0325(12) 0.0259(11) 0.0041(9) 0.0089(9) -0.0054(9)
C31 0.0188(11) 0.0313(13) 0.0558(17) 0.0115(12) 0.0150(11) 0.0023(10)
C32 0.0205(11) 0.0296(12) 0.0485(15) 0.0126(11) 0.0129(11) -0.0022(9)
C33 0.0173(10) 0.0313(12) 0.0297(12) 0.0001(10) 0.0103(9) -0.0022(9)
C34 0.0205(10) 0.0262(11) 0.0328(12) -0.0003(9) 0.0109(9) -0.0059(9)

loop_
_atom_type_symbol
_atom_type_description
_atom_type_scat_dispersion_real
_atom_type_scat_dispersion_imag
_atom_type_scat_source
C C 0.0033 0.0016 'International Tables Vol C Tables 4.2.6.8 and 6.1.1.4'
H H 0.0000 0.0000 'International Tables Vol C Tables 4.2.6.8 and 6.1.1.4'
Cu Cu 0.3201 1.2651 'International Tables Vol C Tables 4.2.6.8 and 6.1.1.4'
N N 0.0061 0.0033 'International Tables Vol C Tables 4.2.6.8 and 6.1.1.4'
O O 0.0106 0.0060 'International Tables Vol C Tables 4.2.6.8 and 6.1.1.4'
P P 0.1023 0.0942 'International Tables Vol C Tables 4.2.6.8 and 6.1.1.4'
Cl Cl 0.1484 0.1585 'International Tables Vol C Tables 4.2.6.8 and 6.1.1.4'

loop_
_geom_angle_atom_site_label_1
_geom_angle_atom_site_label_2
_geom_angle_atom_site_label_3
_geom_angle
_geom_angle_site_symmetry_1
_geom_angle_site_symmetry_3
_geom_angle_publ_flag
O2 Cu1 O6 172.85(7) . . ?
O2 Cu1 N2 88.18(7) . 3_445 ?
O6 Cu1 N2 85.86(7) . 3_445 ?
O2 Cu1 O5 90.44(6) . 2_656 ?
O6 Cu1 O5 93.62(6) . 2_656 ?
N2 Cu1 O5 158.11(7) 3_445 2_656 ?
O2 Cu1 O4 89.40(7) . 2_656 ?
O6 Cu1 O4 97.05(6) . 2_656 ?
N2 Cu1 O4 120.88(7) 3_445 2_656 ?
O5 Cu1 O4 80.93(6) 2_656 2_656 ?
O7 Cl1 O8 109.69(19) . . ?
O7 Cl1 O3 111.11(18) . . ?
O8 Cl1 O3 111.8(2) . . ?
O7 Cl1 O9 109.42(19) . . ?
O8 Cl1 O9 107.19(19) . . ?
O3 Cl1 O9 107.5(2) . . ?
O1 P1 O2 117.44(9) . . ?
O1 P1 C13 110.12(10) . . ?
O2 P1 C13 106.53(10) . . ?
O1 P1 C19 107.75(10) . . ?
O2 P1 C19 109.62(11) . . ?
C13 P1 C19 104.65(11) . . ?
P1 O1 Cu2 126.41(9) . . ?
C25 N1 C26 117.16(18) . . ?
C25 N1 Cu2 121.72(15) . . ?
C26 N1 Cu2 120.93(15) . . ?
C2 C1 C6 119.7(2) . . ?
C2 C1 P2 120.14(19) . . ?
C6 C1 P2 120.1(2) . . ?
C33 N2 C32 118.19(19) . . ?
C33 N2 Cu1 119.34(15) . 3 ?
C32 N2 Cu1 121.97(16) . 3 ?
O4 Cu2 O1 168.77(7) . . ?
O4 Cu2 O4 80.95(7) . 2_656 ?
O1 Cu2 O4 92.95(6) . 2_656 ?
O4 Cu2 N1 92.37(7) . . ?
O1 Cu2 N1 92.54(7) . . ?
O4 Cu2 N1 170.74(7) 2_656 . ?
O4 Cu2 O5 97.52(6) . 2_656 ?
O1 Cu2 O5 90.93(6) . 2_656 ?
O4 Cu2 O5 82.23(6) 2_656 2_656 ?
N1 Cu2 O5 105.13(6) . 2_656 ?
O4 Cu2 Cu2 41.85(4) . 2_656 ?
O1 Cu2 Cu2 129.40(5) . 2_656 ?
O4 Cu2 Cu2 41.17(5) 2_656 2_656 ?
N1 Cu2 Cu2 130.55(5) . 2_656 ?
O5 Cu2 Cu2 99.66(4) 2_656 2_656 ?
O6 P2 O5 116.33(9) . . ?
O6 P2 C1 109.52(10) . . ?
O5 P2 C1 108.56(10) . . ?
O6 P2 C12 108.63(10) . . ?
O5 P2 C12 108.01(10) . . ?
C1 P2 C12 105.21(10) . . ?
P1 O2 Cu1 131.34(10) . . ?
C1 C2 C3 119.8(3) . . ?
C1 C2 H2 120.1 . . ?
C3 C2 H2 120.1 . . ?
C4 C3 C2 120.1(3) . . ?
C4 C3 H3 120.0 . . ?
C2 C3 H3 120.0 . . ?
Cu2 O4 Cu2 96.98(7) . 2_656 ?
Cu2 O4 Cu1 128.06(8) . 2_656 ?
Cu2 O4 Cu1 96.47(6) 2_656 2_656 ?
Cu2 O4 H4A 110(3) . . ?
Cu2 O4 H4A 107(3) 2_656 . ?
Cu1 O4 H4A 114(3) 2_656 . ?
C5 C4 C3 120.4(3) . . ?
C5 C4 H4 119.8 . . ?
C3 C4 H4 119.8 . . ?
P2 O5 Cu1 122.54(8) . 2_656 ?
P2 O5 Cu2 124.58(8) . 2_656 ?
Cu1 O5 Cu2 95.69(6) 2_656 2_656 ?
C4 C5 C6 120.6(3) . . ?
C4 C5 H5 119.7 . . ?
C6 C5 H5 119.7 . . ?
C5 C6 C1 119.5(3) . . ?
C5 C6 H6 120.3 . . ?
C1 C6 H6 120.3 . . ?
P2 O6 Cu1 140.93(10) . . ?
C12 C7 C8 120.5(2) . . ?
C12 C7 H7 119.7 . . ?
C8 C7 H7 119.7 . . ?
C9 C8 C7 120.2(3) . . ?
C9 C8 H8 119.9 . . ?
C7 C8 H8 119.9 . . ?
C10 C9 C8 119.6(3) . . ?
C10 C9 H9 120.2 . . ?
C8 C9 H9 120.2 . . ?
C9 C10 C11 120.4(3) . . ?
C9 C10 H10 119.8 . . ?
C11 C10 H10 119.8 . . ?
C10 C11 C12 120.7(3) . . ?
C10 C11 H11 119.6 . . ?
C12 C11 H11 119.6 . . ?
C7 C12 C11 118.4(2) . . ?
C7 C12 P2 121.63(18) . . ?
C11 C12 P2 119.93(19) . . ?
C13 C14 C15 120.5(3) . . ?
C13 C14 H14 119.8 . . ?
C15 C14 H14 119.8 . . ?
C18 C13 C14 118.1(2) . . ?
C18 C13 P1 120.88(19) . . ?
C14 C13 P1 121.0(2) . . ?
C16 C15 C14 120.6(3) . . ?
C16 C15 H15 119.7 . . ?
C14 C15 H15 119.7 . . ?
C16 C17 C18 121.0(3) . . ?
C16 C17 H17 119.5 . . ?
C18 C17 H17 119.5 . . ?
C17 C16 C15 119.0(3) . . ?
C17 C16 H16 120.5 . . ?
C15 C16 H16 120.5 . . ?
C20 C19 C24 118.1(3) . . ?
C20 C19 P1 120.4(2) . . ?
C24 C19 P1 121.4(2) . . ?
C13 C18 C17 120.7(3) . . ?
C13 C18 H18 119.6 . . ?
C17 C18 H18 119.6 . . ?
C19 C20 C21 120.3(3) . . ?
C19 C20 H20 119.8 . . ?
C21 C20 H20 119.8 . . ?
C22 C21 C20 119.8(3) . . ?
C22 C21 H21 120.1 . . ?
C20 C21 H21 120.1 . . ?
C23 C22 C21 120.8(3) . . ?
C23 C22 H22 119.6 . . ?
C21 C22 H22 119.6 . . ?
C22 C23 C24 119.5(3) . . ?
C22 C23 H23 120.2 . . ?
C24 C23 H23 120.2 . . ?
C23 C24 C19 121.4(3) . . ?
C23 C24 H24 119.3 . . ?
C19 C24 H24 119.3 . . ?
N1 C25 C27 122.9(2) . . ?
N1 C25 H25 118.6 . . ?
C27 C25 H25 118.6 . . ?
N1 C26 C28 123.2(2) . . ?
N1 C26 H26 118.4 . . ?
C28 C26 H26 118.4 . . ?
C25 C27 C29 119.9(2) . . ?
C25 C27 H27 120.1 . . ?
C29 C27 H27 120.1 . . ?
C26 C28 C29 119.5(2) . . ?
C26 C28 H28 120.3 . . ?
C29 C28 H28 120.3 . . ?
C27 C29 C28 117.3(2) . . ?
C27 C29 C30 121.8(2) . . ?
C28 C29 C30 120.8(2) . . ?
C34 C30 C31 117.5(2) . . ?
C34 C30 C29 121.6(2) . . ?
C31 C30 C29 120.8(2) . . ?
C32 C31 C30 119.6(2) . . ?
C32 C31 H31 120.2 . . ?
C30 C31 H31 120.2 . . ?
N2 C32 C31 122.2(2) . . ?
N2 C32 H32 118.9 . . ?
C31 C32 H32 118.9 . . ?
N2 C33 C34 123.0(2) . . ?
N2 C33 H33 118.5 . . ?
C34 C33 H33 118.5 . . ?
C33 C34 C30 119.4(2) . . ?
C33 C34 H34 120.3 . . ?
C30 C34 H34 120.3 . . ?

loop_
_geom_bond_atom_site_label_1
_geom_bond_atom_site_label_2
_geom_bond_distance
_geom_bond_site_symmetry_2
_geom_bond_publ_flag
Cu1 O2 1.9215(16) . ?
Cu1 O6 1.9387(15) . ?
Cu1 N2 2.0143(18) 3_445 ?
Cu1 O5 2.0283(14) 2_656 ?
Cu1 O4 2.3351(17) 2_656 ?
Cl1 O7 1.414(2) . ?
Cl1 O8 1.414(3) . ?
Cl1 O3 1.415(3) . ?
Cl1 O9 1.434(3) . ?
P1 O1 1.5093(16) . ?
P1 O2 1.5109(16) . ?
P1 C13 1.797(2) . ?
P1 C19 1.807(2) . ?
O1 Cu2 1.9647(15) . ?
N1 C25 1.338(3) . ?
N1 C26 1.342(3) . ?
N1 Cu2 2.0135(17) . ?
C1 C2 1.386(3) . ?
C1 C6 1.389(3) . ?
C1 P2 1.788(2) . ?
N2 C33 1.334(3) . ?
N2 C32 1.338(3) . ?
Cu2 O4 1.9571(16) . ?
Cu2 O4 1.9836(15) 2_656 ?
Cu2 O5 2.3204(15) 2_656 ?
Cu2 Cu2 2.9510(6) 2_656 ?
P2 O6 1.5043(16) . ?
P2 O5 1.5197(15) . ?
P2 C12 1.806(2) . ?
C2 C3 1.388(4) . ?
C2 H2 0.9300 . ?
C3 C4 1.371(5) . ?
C3 H3 0.9300 . ?
O4 H4A 0.67(3) . ?
C4 C5 1.364(5) . ?
C4 H4 0.9300 . ?
C5 C6 1.384(4) . ?
C5 H5 0.9300 . ?
C6 H6 0.9300 . ?
C7 C12 1.376(3) . ?
C7 C8 1.393(4) . ?
C7 H7 0.9300 . ?
C8 C9 1.371(4) . ?
C8 H8 0.9300 . ?
C9 C10 1.365(4) . ?
C9 H9 0.9300 . ?
C10 C11 1.384(4) . ?
C10 H10 0.9300 . ?
C11 C12 1.384(3) . ?
C11 H11 0.9300 . ?
C14 C13 1.377(4) . ?
C14 C15 1.385(4) . ?
C14 H14 0.9300 . ?
C13 C18 1.374(3) . ?
C15 C16 1.366(5) . ?
C15 H15 0.9300 . ?
C17 C16 1.353(5) . ?
C17 C18 1.381(4) . ?
C17 H17 0.9300 . ?
C16 H16 0.9300 . ?
C19 C20 1.368(4) . ?
C19 C24 1.389(4) . ?
C18 H18 0.9300 . ?
C20 C21 1.402(5) . ?
C20 H20 0.9300 . ?
C21 C22 1.369(6) . ?
C21 H21 0.9300 . ?
C22 C23 1.347(5) . ?
C22 H22 0.9300 . ?
C23 C24 1.385(4) . ?
C23 H23 0.9300 . ?
C24 H24 0.9300 . ?
C25 C27 1.378(3) . ?
C25 H25 0.9300 . ?
C26 C28 1.377(3) . ?
C26 H26 0.9300 . ?
C27 C29 1.385(3) . ?
C27 H27 0.9300 . ?
C28 C29 1.386(3) . ?
C28 H28 0.9300 . ?
C29 C30 1.485(3) . ?
C30 C34 1.388(3) . ?
C30 C31 1.391(3) . ?
C31 C32 1.386(3) . ?
C31 H31 0.9300 . ?
C32 H32 0.9300 . ?
C33 C34 1.380(3) . ?
C33 H33 0.9300 . ?
C34 H34 0.9300 . ?
